data_2241901
loop_
_publ_author_name
'Aranburu Leiva, Ane I.'
'Benjamin, Sophie L.'
'Langley, Stuart K.'
'Mewis, Ryan E.'

_publ_section_title
;
 Crystal structure of 2,4-di-<i>tert</i>-butyl-6-(hydroxymethyl)phenol
;
_journal_coeditor_code LH5825
_journal_issue 11
_journal_name_full 'Acta Crystallographica Section E'
_journal_page_first 1614
_journal_page_last 1617
_journal_paper_doi 10.1107/S2056989016016753
_journal_volume 72
_journal_year 2016
_chemical_formula_iupac 'C15 H24 O2'
_chemical_formula_moiety 'C15 H24 O2'
_chemical_formula_sum 'C15 H24 O2'
_chemical_formula_weight 236.34
_chemical_name_systematic
;
2,4-Di-<i>tert</i>-butyl-6-(hydroxymethyl)phenol
;
_space_group_IT_number 144
_space_group_name_Hall 'P 31'
_symmetry_cell_setting trigonal
_symmetry_space_group_name_Hall 'P 31'
_symmetry_space_group_name_H-M 'P 31'
_atom_sites_solution_hydrogens geom
_atom_sites_solution_primary direct
_atom_sites_solution_secondary difmap
_audit_creation_method SHELXL-97
_cell_angle_alpha 90.00
_cell_angle_beta 90.00
_cell_angle_gamma 120.00
_cell_formula_units_Z 3
_cell_length_a 14.4357(9)
_cell_length_b 14.4357(9)
_cell_length_c 6.0404(5)
_cell_measurement_reflns_used 9833
_cell_measurement_temperature 123(2)
_cell_measurement_theta_max 27.54
_cell_measurement_theta_min 3.12
_cell_volume 1090.11(13)
_computing_cell_refinement
;
CrysAlisPro (Agilent, 2014)
;
_computing_data_collection
;
CrysAlisPro (Agilent, 2014)
;
_computing_data_reduction
;
CrysAlisPro (Agilent, 2014)
;
_computing_molecular_graphics
;
X-SEED (Barbour, 2001)
;
_computing_publication_material
;
CAMERON (Watkin <i>et al.</i>,  1996)
;
_computing_structure_refinement
;
SHELXL97 (Sheldrick, 2008)
;
_computing_structure_solution
;
SHELXS97 (Sheldrick, 2008)
;
_diffrn_ambient_temperature 123(2)
_diffrn_detector_area_resol_mean 15.9832
_diffrn_measured_fraction_theta_full 0.984
_diffrn_measured_fraction_theta_max 0.984
_diffrn_measurement_device_type 'Agilent Xcalibur'
_diffrn_measurement_method 'scans in \f and \w'
_diffrn_radiation_monochromator graphite
_diffrn_radiation_source 'fine-focus sealed tube'
_diffrn_radiation_type MoK\a
_diffrn_radiation_wavelength 0.71073
_diffrn_reflns_av_R_equivalents 0.0249
_diffrn_reflns_av_sigmaI/netI 0.0385
_diffrn_reflns_limit_h_max 17
_diffrn_reflns_limit_h_min -18
_diffrn_reflns_limit_k_max 18
_diffrn_reflns_limit_k_min -17
_diffrn_reflns_limit_l_max 7
_diffrn_reflns_limit_l_min -7
_diffrn_reflns_number 6245
_diffrn_reflns_theta_full 27.48
_diffrn_reflns_theta_max 27.48
_diffrn_reflns_theta_min 3.26
_exptl_absorpt_coefficient_mu 0.069
_exptl_absorpt_correction_T_max 0.997
_exptl_absorpt_correction_T_min 0.992
_exptl_absorpt_correction_type multi-scan
_exptl_absorpt_process_details
;
(CrysAlisPro; Agilent, 2014)
;
_exptl_crystal_colour colourless
_exptl_crystal_density_diffrn 1.080
_exptl_crystal_density_method 'not measured'
_exptl_crystal_description needle
_exptl_crystal_F_000 390
_exptl_crystal_size_max 0.5
_exptl_crystal_size_mid 0.1
_exptl_crystal_size_min 0.05
_refine_diff_density_max 0.196
_refine_diff_density_min -0.219
_refine_ls_extinction_method none
_refine_ls_goodness_of_fit_ref 1.082
_refine_ls_hydrogen_treatment mixed
_refine_ls_matrix_type full
_refine_ls_number_parameters 166
_refine_ls_number_reflns 3097
_refine_ls_number_restraints 1
_refine_ls_restrained_S_all 1.082
_refine_ls_R_factor_all 0.0455
_refine_ls_R_factor_gt 0.0416
_refine_ls_shift/su_max 0.001
_refine_ls_shift/su_mean 0.000
_refine_ls_structure_factor_coef Fsqd
_refine_ls_weighting_details 'calc w=1/[\s^2^(Fo^2^)+(0.0403P)^2^+0.0827P] where P=(Fo^2^+2Fc^2^)/3'
_refine_ls_weighting_scheme calc
_refine_ls_wR_factor_gt 0.0877
_refine_ls_wR_factor_ref 0.0893
_reflns_number_gt 2883
_reflns_number_total 3097
_reflns_threshold_expression I>2\s(I)
_cod_data_source_file lh5825sup1.cif
_cod_data_source_block I
_cod_database_code 2241901

loop_
_symmetry_equiv_pos_as_xyz
'x, y, z'
'-y, x-y, z+1/3'
'-x+y, -x, z+2/3'

loop_
_atom_site_type_symbol
_atom_site_label
_atom_site_fract_x
_atom_site_fract_y
_atom_site_fract_z
_atom_site_U_iso_or_equiv
_atom_site_adp_type
_atom_site_calc_flag
_atom_site_refinement_flags
_atom_site_occupancy
_atom_site_symmetry_multiplicity
O O2 0.70639(10) 0.41386(10) -0.00481(18) 0.0260(3) Uani d . 1 1
C C3 0.73856(12) 0.70473(12) 0.5036(2) 0.0199(3) Uani d . 1 1
H H3 0.7539 0.7548 0.6196 0.024 Uiso calc R 1 1
C C4 0.63425(12) 0.64968(12) 0.4213(2) 0.0204(3) Uani d . 1 1
O O1 0.87583(9) 0.59921(11) 0.1671(2) 0.0314(3) Uani d . 1 1
C C6 0.69423(12) 0.56297(12) 0.1580(2) 0.0218(3) Uani d . 1 1
C C2 0.82219(12) 0.69053(12) 0.4252(2) 0.0216(3) Uani d . 1 1
C C1 0.79714(12) 0.61721(13) 0.2511(2) 0.0223(3) Uani d . 1 1
C C11 0.54260(12) 0.66266(13) 0.5165(3) 0.0228(3) Uani d . 1 1
C C5 0.61420(12) 0.57839(13) 0.2466(3) 0.0219(3) Uani d . 1 1
H H5 0.5440 0.5395 0.1871 0.026 Uiso calc R 1 1
C C7 0.93578(13) 0.75319(14) 0.5246(3) 0.0269(4) Uani d . 1 1
C C15 0.67162(14) 0.49097(13) -0.0400(3) 0.0260(4) Uani d . 1 1
H H15A 0.5939 0.4526 -0.0708 0.031 Uiso calc R 1 1
H H15B 0.7088 0.5352 -0.1711 0.031 Uiso calc R 1 1
C C13 0.49041(14) 0.69333(15) 0.3305(3) 0.0319(4) Uani d . 1 1
H H13A 0.4310 0.6999 0.3913 0.048 Uiso calc R 1 1
H H13B 0.4634 0.6378 0.2159 0.048 Uiso calc R 1 1
H H13C 0.5436 0.7618 0.2658 0.048 Uiso calc R 1 1
C C14 0.45901(13) 0.55618(14) 0.6205(3) 0.0323(4) Uani d . 1 1
H H14A 0.4920 0.5375 0.7414 0.048 Uiso calc R 1 1
H H14B 0.4322 0.4998 0.5078 0.048 Uiso calc R 1 1
H H14C 0.3995 0.5633 0.6786 0.048 Uiso calc R 1 1
C C12 0.58201(14) 0.74938(15) 0.6963(3) 0.0313(4) Uani d . 1 1
H H12A 0.6358 0.8181 0.6333 0.047 Uiso calc R 1 1
H H12B 0.6139 0.7300 0.8181 0.047 Uiso calc R 1 1
H H12C 0.5216 0.7555 0.7522 0.047 Uiso calc R 1 1
C C8 0.96891(15) 0.67363(16) 0.6149(3) 0.0358(4) Uani d . 1 1
H H8A 1.0399 0.7134 0.6827 0.054 Uiso calc R 1 1
H H8B 0.9709 0.6298 0.4929 0.054 Uiso calc R 1 1
H H8C 0.9169 0.6272 0.7260 0.054 Uiso calc R 1 1
C C10 0.94193(14) 0.82504(15) 0.7178(3) 0.0348(4) Uani d . 1 1
H H10A 1.0150 0.8627 0.7767 0.052 Uiso calc R 1 1
H H10B 0.8923 0.7810 0.8347 0.052 Uiso calc R 1 1
H H10C 0.9224 0.8773 0.6655 0.052 Uiso calc R 1 1
C C9 1.01503(14) 0.82514(17) 0.3459(3) 0.0420(5) Uani d . 1 1
H H9A 0.9933 0.8752 0.2905 0.063 Uiso calc R 1 1
H H9B 1.0154 0.7807 0.2235 0.063 Uiso calc R 1 1
H H9C 1.0869 0.8653 0.4097 0.063 Uiso calc R 1 1
H H1O2 0.6651(18) 0.3735(18) 0.111(4) 0.050 Uiso d . 1 1
H H1O1 0.8464(19) 0.5408(18) 0.099(4) 0.050 Uiso d . 1 1

loop_
_atom_site_aniso_label
_atom_site_aniso_U_11
_atom_site_aniso_U_22
_atom_site_aniso_U_33
_atom_site_aniso_U_12
_atom_site_aniso_U_13
_atom_site_aniso_U_23
O2 0.0308(6) 0.0292(6) 0.0208(6) 0.0170(5) 0.0048(5) 0.0005(5)
C3 0.0212(7) 0.0180(7) 0.0200(7) 0.0095(6) 0.0007(6) 0.0012(6)
C4 0.0197(7) 0.0198(8) 0.0213(8) 0.0095(6) 0.0013(6) 0.0040(6)
O1 0.0226(6) 0.0407(8) 0.0319(7) 0.0166(6) 0.0016(5) -0.0089(6)
C6 0.0256(8) 0.0202(8) 0.0193(8) 0.0113(7) 0.0008(6) 0.0021(6)
C2 0.0194(8) 0.0229(8) 0.0191(8) 0.0079(7) 0.0022(6) 0.0036(6)
C1 0.0208(8) 0.0268(8) 0.0209(8) 0.0132(7) 0.0037(6) 0.0043(7)
C11 0.0222(8) 0.0251(8) 0.0252(8) 0.0149(7) 0.0009(6) 0.0016(7)
C5 0.0175(8) 0.0230(8) 0.0245(8) 0.0095(6) -0.0029(6) 0.0006(6)
C7 0.0183(8) 0.0338(9) 0.0261(8) 0.0111(7) -0.0005(6) -0.0021(7)
C15 0.0307(9) 0.0261(9) 0.0234(8) 0.0159(7) -0.0011(7) -0.0014(7)
C13 0.0314(9) 0.0392(11) 0.0341(9) 0.0243(8) -0.0009(7) 0.0001(8)
C14 0.0235(8) 0.0337(10) 0.0399(10) 0.0143(8) 0.0087(8) 0.0077(8)
C12 0.0292(9) 0.0374(10) 0.0334(9) 0.0213(8) 0.0007(8) -0.0069(8)
C8 0.0281(9) 0.0515(12) 0.0347(10) 0.0251(9) -0.0056(8) -0.0055(9)
C10 0.0236(9) 0.0389(10) 0.0383(10) 0.0128(8) -0.0078(8) -0.0103(8)
C9 0.0214(9) 0.0470(12) 0.0398(10) 0.0038(8) 0.0029(8) 0.0002(9)

loop_
_atom_type_symbol
_atom_type_description
_atom_type_scat_dispersion_real
_atom_type_scat_dispersion_imag
_atom_type_scat_source
C C 0.0033 0.0016 'International Tables Vol C Tables 4.2.6.8 and 6.1.1.4'
H H 0.0000 0.0000 'International Tables Vol C Tables 4.2.6.8 and 6.1.1.4'
O O 0.0106 0.0060 'International Tables Vol C Tables 4.2.6.8 and 6.1.1.4'

loop_
_geom_angle_atom_site_label_1
_geom_angle_atom_site_label_2
_geom_angle_atom_site_label_3
_geom_angle
C15 O2 H1O2 103.7(14)
C4 C3 C2 123.95(14)
C4 C3 H3 118.0
C2 C3 H3 118.0
C3 C4 C5 117.04(13)
C3 C4 C11 123.13(13)
C5 C4 C11 119.82(13)
C1 O1 H1O1 108.6(16)
C5 C6 C1 119.30(14)
C5 C6 C15 120.33(14)
C1 C6 C15 120.35(14)
C3 C2 C1 116.49(14)
C3 C2 C7 121.49(14)
C1 C2 C7 122.02(13)
O1 C1 C6 119.21(13)
O1 C1 C2 119.35(13)
C6 C1 C2 121.44(13)
C12 C11 C13 108.51(13)
C12 C11 C14 108.18(14)
C13 C11 C14 109.54(13)
C12 C11 C4 111.91(13)
C13 C11 C4 109.74(13)
C14 C11 C4 108.92(13)
C6 C5 C4 121.72(14)
C6 C5 H5 119.1
C4 C5 H5 119.1
C10 C7 C9 107.79(14)
C10 C7 C2 112.17(13)
C9 C7 C2 109.65(13)
C10 C7 C8 107.40(14)
C9 C7 C8 110.30(15)
C2 C7 C8 109.51(14)
O2 C15 C6 111.99(13)
O2 C15 H15A 109.2
C6 C15 H15A 109.2
O2 C15 H15B 109.2
C6 C15 H15B 109.2
H15A C15 H15B 107.9
C11 C13 H13A 109.5
C11 C13 H13B 109.5
H13A C13 H13B 109.5
C11 C13 H13C 109.5
H13A C13 H13C 109.5
H13B C13 H13C 109.5
C11 C14 H14A 109.5
C11 C14 H14B 109.5
H14A C14 H14B 109.5
C11 C14 H14C 109.5
H14A C14 H14C 109.5
H14B C14 H14C 109.5
C11 C12 H12A 109.5
C11 C12 H12B 109.5
H12A C12 H12B 109.5
C11 C12 H12C 109.5
H12A C12 H12C 109.5
H12B C12 H12C 109.5
C7 C8 H8A 109.5
C7 C8 H8B 109.5
H8A C8 H8B 109.5
C7 C8 H8C 109.5
H8A C8 H8C 109.5
H8B C8 H8C 109.5
C7 C10 H10A 109.5
C7 C10 H10B 109.5
H10A C10 H10B 109.5
C7 C10 H10C 109.5
H10A C10 H10C 109.5
H10B C10 H10C 109.5
C7 C9 H9A 109.5
C7 C9 H9B 109.5
H9A C9 H9B 109.5
C7 C9 H9C 109.5
H9A C9 H9C 109.5
H9B C9 H9C 109.5

loop_
_geom_bond_atom_site_label_1
_geom_bond_atom_site_label_2
_geom_bond_distance
O2 C15 1.447(2)
O2 H1O2 0.91(2)
C3 C4 1.396(2)
C3 C2 1.404(2)
C3 H3 0.9500
C4 C5 1.400(2)
C4 C11 1.537(2)
O1 C1 1.3820(19)
O1 H1O1 0.84(2)
C6 C5 1.389(2)
C6 C1 1.405(2)
C6 C15 1.509(2)
C2 C1 1.405(2)
C2 C7 1.544(2)
C11 C12 1.536(2)
C11 C13 1.536(2)
C11 C14 1.536(2)
C5 H5 0.9500
C7 C10 1.534(2)
C7 C9 1.538(2)
C7 C8 1.547(2)
C15 H15A 0.9900
C15 H15B 0.9900
C13 H13A 0.9800
C13 H13B 0.9800
C13 H13C 0.9800
C14 H14A 0.9800
C14 H14B 0.9800
C14 H14C 0.9800
C12 H12A 0.9800
C12 H12B 0.9800
C12 H12C 0.9800
C8 H8A 0.9800
C8 H8B 0.9800
C8 H8C 0.9800
C10 H10A 0.9800
C10 H10B 0.9800
C10 H10C 0.9800
C9 H9A 0.9800
C9 H9B 0.9800
C9 H9C 0.9800

loop_
_geom_hbond_atom_site_label_D
_geom_hbond_atom_site_label_H
_geom_hbond_atom_site_label_A
_geom_hbond_site_symmetry_A
_geom_hbond_distance_DH
_geom_hbond_distance_HA
_geom_hbond_distance_DA
_geom_hbond_angle_DHA
O2 H1O2 O2 2_655 0.91(2) 1.75(2) 2.6636(14) 178(2)
O1 H1O1 O2 . 0.84(2) 2.03(2) 2.7706(18) 146(2)

_cod_database_fobs_code 2241901
